data_7004995
loop_
_publ_author_name
'de Geest, Duncan J.'
'Noble, Andy'
'Moubaraki, Boujemaa'
'Murray, Keith S.'
'Larsen, David S.'
'Brooker, Sally'

_publ_section_title
;
 Dicopper(II) complexes of a new pyrazolate-containing Schiff-base
 macrocycle and related acyclic ligand.
;
_journal_issue 4
_journal_name_full 'Dalton transactions (Cambridge, England : 2003)'
_journal_page_first 467
_journal_page_last 475
_journal_paper_doi 10.1039/b614637f
_journal_year 2007
_chemical_formula_sum 'C24 H26 B Cu2 F4 N9 O S2'
_chemical_formula_weight 734.55
_chemical_name_systematic
;
?
;
_space_group_IT_number 14
_symmetry_cell_setting monoclinic
_symmetry_space_group_name_Hall '-P 2ybc'
_symmetry_space_group_name_H-M 'P 1 21/c 1'
_atom_sites_solution_hydrogens geom
_atom_sites_solution_primary direct
_atom_sites_solution_secondary difmap
_audit_creation_method SHELXL-97
_cell_angle_alpha 90.00
_cell_angle_beta 93.152(7)
_cell_angle_gamma 90.00
_cell_formula_units_Z 4
_cell_length_a 14.032(7)
_cell_length_b 25.477(12)
_cell_length_c 8.293(4)
_cell_measurement_temperature 158(2)
_cell_volume 2960(2)
_computing_structure_refinement 'SHELXL-97 (Sheldrick, 1997)'
_computing_structure_solution 'SHELXS-97 (Sheldrick, 1990)'
_diffrn_ambient_temperature 158(2)
_diffrn_measured_fraction_theta_full 0.993
_diffrn_measured_fraction_theta_max 0.993
_diffrn_measurement_device_type 'Bruker SMART'
_diffrn_radiation_monochromator graphite
_diffrn_radiation_source 'fine-focus sealed tube'
_diffrn_radiation_type MoK\a
_diffrn_radiation_wavelength 0.71073
_diffrn_reflns_av_R_equivalents 0.1371
_diffrn_reflns_av_sigmaI/netI 0.2681
_diffrn_reflns_limit_h_max 17
_diffrn_reflns_limit_h_min -17
_diffrn_reflns_limit_k_max 30
_diffrn_reflns_limit_k_min -31
_diffrn_reflns_limit_l_max 3
_diffrn_reflns_limit_l_min -10
_diffrn_reflns_number 23232
_diffrn_reflns_theta_full 26.42
_diffrn_reflns_theta_max 26.42
_diffrn_reflns_theta_min 2.16
_exptl_absorpt_coefficient_mu 1.640
_exptl_absorpt_correction_T_max 1.00
_exptl_absorpt_correction_T_min 0.32
_exptl_absorpt_correction_type Semi-empirical(SADABS)
_exptl_crystal_colour Green
_exptl_crystal_density_diffrn 1.648
_exptl_crystal_density_method 'not measured'
_exptl_crystal_description 'Thin plate'
_exptl_crystal_F_000 1488
_exptl_crystal_size_max 0.7
_exptl_crystal_size_mid 0.3
_exptl_crystal_size_min 0.01
_refine_diff_density_max 1.015
_refine_diff_density_min -0.530
_refine_diff_density_rms 0.104
_refine_ls_extinction_method none
_refine_ls_goodness_of_fit_ref 0.757
_refine_ls_hydrogen_treatment mixed
_refine_ls_matrix_type full
_refine_ls_number_parameters 316
_refine_ls_number_reflns 6044
_refine_ls_number_restraints 0
_refine_ls_restrained_S_all 0.757
_refine_ls_R_factor_all 0.1753
_refine_ls_R_factor_gt 0.0588
_refine_ls_shift/su_max 0.001
_refine_ls_shift/su_mean 0.000
_refine_ls_structure_factor_coef Fsqd
_refine_ls_weighting_details 'calc w=1/[\s^2^(Fo^2^)+(0.0607P)^2^+0.0000P] where P=(Fo^2^+2Fc^2^)/3'
_refine_ls_weighting_scheme calc
_refine_ls_wR_factor_gt 0.1175
_refine_ls_wR_factor_ref 0.1365
_reflns_number_gt 2258
_reflns_number_total 6044
_reflns_threshold_expression >2sigma(I)
_cod_data_source_file b614637f.txt
_cod_data_source_block czas
_cod_depositor_comments
;
The following automatic conversions were performed:
'_symmetry_cell_setting' value 'Monoclinic' changed to 'monoclinic'
according to '/home/saulius/struct/CIF-dictionaries/cif_core.dic'
dictionary named 'cif_core.dic' version 2.4.1 from 2010-06-29.

Automatic conversion script
Id: cif_fix_enum 1527 2010-12-29 10:47:43Z saulius 
;
_cod_original_sg_symbol_H-M P2(1)/c
_cod_database_code 7004995

loop_
_symmetry_equiv_pos_as_xyz
'x, y, z'
'-x, y+1/2, -z+1/2'
'-x, -y, -z'
'x, -y-1/2, z-1/2'

loop_
_atom_site_label
_atom_site_type_symbol
_atom_site_fract_x
_atom_site_fract_y
_atom_site_fract_z
_atom_site_U_iso_or_equiv
_atom_site_adp_type
_atom_site_occupancy
_atom_site_symmetry_multiplicity
_atom_site_calc_flag
_atom_site_refinement_flags
_atom_site_disorder_assembly
_atom_site_disorder_group
Cu1 Cu -0.08574(6) 0.65612(3) 0.24066(8) 0.0383(3) Uani 1 1 d . . .
Cu2 Cu 0.16538(6) 0.56613(3) 0.06692(8) 0.0340(3) Uani 1 1 d . . .
N1 N 0.0310(4) 0.6176(2) 0.3204(5) 0.0308(14) Uani 1 1 d . . .
N2 N 0.1142(4) 0.6004(2) 0.2703(5) 0.0334(15) Uani 1 1 d . . .
C3 C 0.1767(5) 0.5903(3) 0.3987(7) 0.0334(17) Uiso 1 1 d . . .
C4 C 0.1298(5) 0.6037(2) 0.5379(7) 0.0350(17) Uiso 1 1 d . . .
H4 H 0.1551 0.6017 0.6463 0.042 Uiso 1 1 calc R . .
C5 C 0.0422(5) 0.6198(2) 0.4876(7) 0.0286(16) Uiso 1 1 d . . .
C6 C -0.0411(5) 0.6386(3) 0.5608(8) 0.0331(17) Uiso 1 1 d . . .
H6 H -0.0427 0.6395 0.6751 0.040 Uiso 1 1 calc R . .
N3 N -0.1121(4) 0.6541(2) 0.4754(6) 0.0382(15) Uani 1 1 d . . .
C8 C -0.1989(5) 0.6732(3) 0.5401(7) 0.043(2) Uani 1 1 d . . .
H8A H -0.1835 0.6900 0.6460 0.051 Uiso 1 1 calc R . .
H8B H -0.2419 0.6432 0.5578 0.051 Uiso 1 1 calc R . .
C9 C -0.2504(5) 0.7126(3) 0.4288(8) 0.044(2) Uani 1 1 d . . .
H9A H -0.2058 0.7413 0.4040 0.053 Uiso 1 1 calc R . .
H9B H -0.3041 0.7282 0.4847 0.053 Uiso 1 1 calc R . .
C10 C -0.2886(5) 0.6875(3) 0.2716(8) 0.0418(19) Uiso 1 1 d . . .
C11 C -0.3835(6) 0.6884(3) 0.2280(9) 0.060(2) Uiso 1 1 d . . .
H11 H -0.4266 0.7058 0.2944 0.072 Uiso 1 1 calc R . .
C12 C -0.4174(6) 0.6639(3) 0.0870(9) 0.067(2) Uiso 1 1 d . . .
H12 H -0.4836 0.6637 0.0560 0.080 Uiso 1 1 calc R . .
C13 C -0.3516(6) 0.6400(3) -0.0070(9) 0.055(2) Uiso 1 1 d . . .
H13 H -0.3722 0.6227 -0.1044 0.066 Uiso 1 1 calc R . .
C14 C -0.2572(5) 0.6413(3) 0.0407(8) 0.0400(18) Uiso 1 1 d . . .
H14 H -0.2133 0.6251 -0.0270 0.048 Uiso 1 1 calc R . .
N4 N -0.2220(4) 0.6642(2) 0.1790(6) 0.0437(16) Uani 1 1 d . . .
C15 C 0.2688(5) 0.5721(3) 0.3647(7) 0.0351(17) Uiso 1 1 d . . .
H15 H 0.3189 0.5704 0.4463 0.042 Uiso 1 1 calc R . .
N5 N 0.2819(4) 0.5577(2) 0.2156(6) 0.0355(15) Uani 1 1 d . . .
C17 C 0.3731(5) 0.5388(3) 0.1688(7) 0.043(2) Uani 1 1 d . . .
H17A H 0.3758 0.5001 0.1797 0.052 Uiso 1 1 calc R . .
H17B H 0.4248 0.5540 0.2401 0.052 Uiso 1 1 calc R . .
C18 C 0.3867(5) 0.5545(3) -0.0072(7) 0.0420(19) Uani 1 1 d . . .
H18A H 0.3729 0.5924 -0.0206 0.050 Uiso 1 1 calc R . .
H18B H 0.4541 0.5487 -0.0318 0.050 Uiso 1 1 calc R . .
C19 C 0.3241(5) 0.5244(3) -0.1235(7) 0.0351(17) Uiso 1 1 d . . .
C20 C 0.3656(6) 0.4963(3) -0.2500(8) 0.050(2) Uiso 1 1 d . . .
H20 H 0.4325 0.4974 -0.2616 0.059 Uiso 1 1 calc R . .
C21 C 0.3077(5) 0.4679(3) -0.3546(8) 0.046(2) Uiso 1 1 d . . .
H21 H 0.3343 0.4492 -0.4405 0.055 Uiso 1 1 calc R . .
C22 C 0.2115(5) 0.4660(3) -0.3364(8) 0.0424(19) Uiso 1 1 d . . .
H22 H 0.1712 0.4463 -0.4097 0.051 Uiso 1 1 calc R . .
C23 C 0.1727(5) 0.4934(3) -0.2083(7) 0.0358(17) Uiso 1 1 d . . .
H23 H 0.1063 0.4912 -0.1920 0.043 Uiso 1 1 calc R . .
N6 N 0.2307(4) 0.5232(2) -0.1072(6) 0.0325(14) Uani 1 1 d . . .
N50 N -0.0480(4) 0.6747(2) 0.0252(6) 0.0395(16) Uani 1 1 d . . .
C50 C -0.0261(5) 0.7040(3) -0.0680(7) 0.039(2) Uani 1 1 d . . .
S50 S 0.00566(16) 0.74347(7) -0.21219(19) 0.0504(6) Uani 1 1 d . . .
N60 N 0.0420(4) 0.5658(2) -0.0511(5) 0.0323(14) Uani 1 1 d . . .
C60 C -0.0314(5) 0.5550(3) -0.1175(7) 0.0302(18) Uani 1 1 d . . .
S60 S -0.13068(15) 0.54171(8) -0.2180(2) 0.0461(6) Uani 1 1 d . . .
O70 O 0.2309(4) 0.6428(2) -0.0342(5) 0.0466(14) Uani 1 1 d . . .
C70 C 0.2116(6) 0.6875(3) -0.0001(8) 0.043(2) Uani 1 1 d . . .
H70 H 0.1535 0.6934 0.0506 0.051 Uiso 1 1 calc R . .
N70 N 0.2655(5) 0.7293(3) -0.0281(7) 0.0501(18) Uani 1 1 d . . .
C71 C 0.2299(6) 0.7828(3) 0.0037(9) 0.070(3) Uani 1 1 d . . .
H71A H 0.2099 0.7997 -0.0988 0.084 Uiso 1 1 calc R . .
H71B H 0.2808 0.8035 0.0587 0.084 Uiso 1 1 calc R . .
H71C H 0.1753 0.7806 0.0723 0.084 Uiso 1 1 calc R . .
C72 C 0.3545(6) 0.7261(3) -0.1060(9) 0.065(3) Uani 1 1 d . . .
H72A H 0.3706 0.6892 -0.1236 0.078 Uiso 1 1 calc R . .
H72B H 0.4051 0.7427 -0.0374 0.078 Uiso 1 1 calc R . .
H72C H 0.3484 0.7444 -0.2101 0.078 Uiso 1 1 calc R . .
B1 B 0.4956(9) 0.6278(6) -0.4179(12) 0.073(4) Uani 1 1 d . . .
F11 F 0.4301(5) 0.6218(2) -0.3196(7) 0.129(2) Uani 1 1 d . . .
F12 F 0.5414(6) 0.6747(3) -0.3875(6) 0.170(4) Uani 1 1 d . . .
F13 F 0.4696(5) 0.6251(4) -0.5676(6) 0.190(4) Uani 1 1 d . . .
F14 F 0.5666(7) 0.5961(4) -0.3786(10) 0.231(6) Uani 1 1 d . . .

loop_
_atom_site_aniso_label
_atom_site_aniso_U_11
_atom_site_aniso_U_22
_atom_site_aniso_U_33
_atom_site_aniso_U_23
_atom_site_aniso_U_13
_atom_site_aniso_U_12
Cu1 0.0524(7) 0.0436(6) 0.0188(4) 0.0012(4) 0.0026(4) 0.0055(5)
Cu2 0.0439(6) 0.0353(6) 0.0222(4) -0.0035(4) -0.0034(4) 0.0033(5)
N1 0.037(4) 0.037(4) 0.018(2) -0.001(2) 0.001(3) 0.006(3)
N2 0.038(4) 0.040(4) 0.021(3) 0.003(2) -0.007(3) -0.001(3)
N3 0.046(4) 0.040(4) 0.029(3) -0.003(3) 0.005(3) -0.002(3)
C8 0.059(6) 0.043(5) 0.026(3) -0.013(3) 0.005(4) -0.001(4)
C9 0.053(6) 0.033(5) 0.048(4) -0.009(4) 0.013(4) 0.007(4)
N4 0.069(5) 0.033(4) 0.029(3) 0.003(3) 0.009(3) -0.004(3)
N5 0.035(4) 0.032(4) 0.039(3) -0.001(3) -0.002(3) 0.008(3)
C17 0.039(5) 0.042(5) 0.047(4) -0.002(4) -0.012(4) 0.014(4)
C18 0.030(5) 0.045(5) 0.051(4) -0.004(4) 0.001(4) 0.000(4)
N6 0.037(4) 0.024(4) 0.037(3) 0.003(2) 0.000(3) 0.004(3)
N50 0.057(4) 0.048(4) 0.014(3) 0.003(3) 0.005(3) 0.007(3)
C50 0.055(6) 0.039(5) 0.023(3) -0.011(3) 0.004(3) 0.008(4)
S50 0.0815(17) 0.0400(13) 0.0303(9) 0.0042(8) 0.0088(10) 0.0014(12)
N60 0.031(4) 0.040(4) 0.026(3) 0.004(3) 0.001(3) -0.002(3)
C60 0.040(5) 0.029(5) 0.022(3) 0.005(3) 0.007(3) 0.006(4)
S60 0.0542(15) 0.0467(13) 0.0356(9) 0.0051(8) -0.0121(9) -0.0098(11)
O70 0.075(4) 0.027(3) 0.038(3) 0.004(2) 0.007(3) -0.003(3)
C70 0.056(6) 0.035(6) 0.036(4) 0.011(4) -0.010(4) -0.004(5)
N70 0.073(6) 0.030(4) 0.047(3) -0.002(3) 0.004(4) 0.006(4)
C71 0.092(8) 0.042(6) 0.074(6) -0.006(4) 0.000(5) 0.010(6)
C72 0.075(7) 0.059(6) 0.061(5) 0.006(4) 0.014(5) -0.006(5)
B1 0.076(10) 0.099(10) 0.046(6) -0.023(6) 0.030(6) -0.031(9)
F11 0.172(6) 0.107(5) 0.119(4) 0.001(4) 0.099(5) -0.008(4)
F12 0.226(9) 0.211(8) 0.069(4) 0.018(4) -0.018(4) -0.140(8)
F13 0.189(7) 0.331(11) 0.050(3) -0.010(5) -0.006(4) -0.172(7)
F14 0.210(10) 0.284(13) 0.194(8) -0.109(8) -0.017(7) 0.156(10)

loop_
_atom_type_symbol
_atom_type_description
_atom_type_scat_dispersion_real
_atom_type_scat_dispersion_imag
_atom_type_scat_source
C C 0.0033 0.0016 'International Tables Vol C Tables 4.2.6.8 and 6.1.1.4'
H H 0.0000 0.0000 'International Tables Vol C Tables 4.2.6.8 and 6.1.1.4'
B B 0.0013 0.0007 'International Tables Vol C Tables 4.2.6.8 and 6.1.1.4'
N N 0.0061 0.0033 'International Tables Vol C Tables 4.2.6.8 and 6.1.1.4'
F F 0.0171 0.0103 'International Tables Vol C Tables 4.2.6.8 and 6.1.1.4'
O O 0.0106 0.0060 'International Tables Vol C Tables 4.2.6.8 and 6.1.1.4'
S S 0.1246 0.1234 'International Tables Vol C Tables 4.2.6.8 and 6.1.1.4'
Cu Cu 0.3201 1.2651 'International Tables Vol C Tables 4.2.6.8 and 6.1.1.4'

loop_
_geom_angle_atom_site_label_1
_geom_angle_atom_site_label_2
_geom_angle_atom_site_label_3
_geom_angle
_geom_angle_site_symmetry_1
_geom_angle_site_symmetry_3
_geom_angle_publ_flag
N50 Cu1 N4 92.6(2) . . y
N50 Cu1 N1 99.5(2) . . y
N4 Cu1 N1 155.5(2) . . y
N50 Cu1 N3 166.3(2) . . y
N4 Cu1 N3 91.5(2) . . y
N1 Cu1 N3 81.8(2) . . y
N60 Cu2 N5 169.8(2) . . y
N60 Cu2 N2 94.2(2) . . y
N5 Cu2 N2 81.4(2) . . y
N60 Cu2 N6 93.6(2) . . y
N5 Cu2 N6 89.7(2) . . y
N2 Cu2 N6 169.5(2) . . y
N60 Cu2 O70 100.4(2) . . y
N5 Cu2 O70 89.2(2) . . y
N2 Cu2 O70 95.84(19) . . y
N6 Cu2 O70 89.63(19) . . y
N2 N1 C5 105.7(5) . . ?
N2 N1 Cu1 140.9(4) . . y
C5 N1 Cu1 111.0(4) . . ?
N1 N2 C3 110.7(5) . . ?
N1 N2 Cu2 138.0(4) . . y
C3 N2 Cu2 108.7(4) . . ?
N2 C3 C4 106.7(6) . . ?
N2 C3 C15 117.4(6) . . ?
C4 C3 C15 135.9(6) . . ?
C5 C4 C3 106.3(6) . . ?
C4 C5 N1 110.5(6) . . ?
C4 C5 C6 136.7(6) . . ?
N1 C5 C6 112.8(6) . . ?
N3 C6 C5 120.5(6) . . ?
C6 N3 C8 123.8(5) . . ?
C6 N3 Cu1 112.0(5) . . ?
C8 N3 Cu1 123.9(4) . . ?
N3 C8 C9 112.3(5) . . ?
C8 C9 C10 112.1(6) . . ?
C11 C10 N4 122.9(7) . . ?
C11 C10 C9 120.9(7) . . ?
N4 C10 C9 116.2(6) . . ?
C10 C11 C12 120.2(8) . . ?
C13 C12 C11 117.7(8) . . ?
C14 C13 C12 119.6(7) . . ?
N4 C14 C13 124.0(7) . . ?
C14 N4 C10 115.6(6) . . ?
C14 N4 Cu1 118.6(5) . . ?
C10 N4 Cu1 125.6(5) . . ?
N5 C15 C3 117.1(6) . . ?
C15 N5 C17 121.3(6) . . ?
C15 N5 Cu2 113.5(5) . . ?
C17 N5 Cu2 125.2(4) . . ?
N5 C17 C18 109.1(5) . . ?
C19 C18 C17 112.5(6) . . ?
N6 C19 C20 120.8(6) . . ?
N6 C19 C18 120.0(6) . . ?
C20 C19 C18 119.2(7) . . ?
C21 C20 C19 118.9(7) . . ?
C20 C21 C22 120.4(7) . . ?
C21 C22 C23 119.4(7) . . ?
N6 C23 C22 119.8(7) . . ?
C19 N6 C23 120.6(6) . . ?
C19 N6 Cu2 122.6(4) . . ?
C23 N6 Cu2 116.8(4) . . ?
C50 N50 Cu1 152.4(6) . . ?
N50 C50 S50 176.2(6) . . ?
C60 N60 Cu2 166.6(6) . . ?
N60 C60 S60 176.8(6) . . ?
C70 O70 Cu2 127.4(5) . . ?
O70 C70 N70 125.1(8) . . ?
C70 N70 C72 123.2(7) . . ?
C70 N70 C71 120.2(7) . . ?
C72 N70 C71 116.2(7) . . ?
F11 B1 F13 116.0(11) . . ?
F11 B1 F14 109.5(12) . . ?
F13 B1 F14 112.4(11) . . ?
F11 B1 F12 109.6(10) . . ?
F13 B1 F12 109.5(10) . . ?
F14 B1 F12 98.6(11) . . ?

loop_
_geom_bond_atom_site_label_1
_geom_bond_atom_site_label_2
_geom_bond_distance
_geom_bond_site_symmetry_2
_geom_bond_publ_flag
Cu1 N50 1.950(5) . y
Cu1 N4 1.963(6) . y
Cu1 N1 1.991(5) . y
Cu1 N3 2.002(5) . y
Cu2 N60 1.942(6) . y
Cu2 N5 2.004(5) . y
Cu2 N2 2.063(5) . y
Cu2 N6 2.066(5) . y
Cu2 O70 2.335(5) . y
N1 N2 1.335(7) . ?
N1 C5 1.388(7) . ?
N2 C3 1.365(7) . ?
C3 C4 1.401(8) . ?
C3 C15 1.416(8) . ?
C4 C5 1.341(8) . ?
C5 C6 1.430(8) . ?
C6 N3 1.252(7) . ?
N3 C8 1.444(8) . ?
C8 C9 1.519(9) . ?
C9 C10 1.523(9) . ?
C10 C11 1.361(9) . ?
C10 N4 1.375(8) . ?
C11 C12 1.386(10) . ?
C12 C13 1.383(10) . ?
C13 C14 1.363(9) . ?
C14 N4 1.356(8) . ?
C15 N5 1.313(7) . ?
N5 C17 1.441(8) . ?
C17 C18 1.536(8) . ?
C18 C19 1.483(9) . ?
C19 N6 1.325(8) . ?
C19 C20 1.419(9) . ?
C20 C21 1.365(9) . ?
C21 C22 1.367(9) . ?
C22 C23 1.406(8) . ?
C23 N6 1.366(7) . ?
N50 C50 1.130(8) . ?
C50 S50 1.642(7) . ?
N60 C60 1.172(7) . ?
C60 S60 1.620(8) . ?
O70 C70 1.209(8) . ?
C70 N70 1.333(9) . ?
N70 C72 1.439(9) . ?
N70 C71 1.481(9) . ?
B1 F11 1.272(10) . ?
B1 F13 1.277(11) . ?
B1 F14 1.310(14) . ?
B1 F12 1.373(13) . ?

loop_
_geom_torsion_atom_site_label_1
_geom_torsion_atom_site_label_2
_geom_torsion_atom_site_label_3
_geom_torsion_atom_site_label_4
_geom_torsion
_geom_torsion_site_symmetry_1
_geom_torsion_site_symmetry_2
_geom_torsion_site_symmetry_3
_geom_torsion_site_symmetry_4
_geom_torsion_publ_flag
N50 Cu1 N1 N2 -5.2(7) . . . . ?
N4 Cu1 N1 N2 113.3(7) . . . . ?
N3 Cu1 N1 N2 -171.4(7) . . . . ?
N50 Cu1 N1 C5 153.7(4) . . . . ?
N4 Cu1 N1 C5 -87.9(6) . . . . ?
N3 Cu1 N1 C5 -12.5(4) . . . . ?
C5 N1 N2 C3 1.5(7) . . . . ?
Cu1 N1 N2 C3 161.1(5) . . . . ?
C5 N1 N2 Cu2 160.5(5) . . . . ?
Cu1 N1 N2 Cu2 -40.0(10) . . . . y
N60 Cu2 N2 N1 0.3(6) . . . . ?
N5 Cu2 N2 N1 -170.5(6) . . . . ?
N6 Cu2 N2 N1 -137.7(11) . . . . ?
O70 Cu2 N2 N1 101.2(6) . . . . ?
N60 Cu2 N2 C3 159.6(4) . . . . ?
N5 Cu2 N2 C3 -11.2(4) . . . . ?
N6 Cu2 N2 C3 21.6(15) . . . . ?
O70 Cu2 N2 C3 -99.5(4) . . . . ?
N1 N2 C3 C4 -1.7(7) . . . . ?
Cu2 N2 C3 C4 -167.1(4) . . . . ?
N1 N2 C3 C15 -179.5(6) . . . . ?
Cu2 N2 C3 C15 15.2(7) . . . . ?
N2 C3 C4 C5 1.2(7) . . . . ?
C15 C3 C4 C5 178.3(8) . . . . ?
C3 C4 C5 N1 -0.3(8) . . . . ?
C3 C4 C5 C6 -179.9(8) . . . . ?
N2 N1 C5 C4 -0.7(7) . . . . ?
Cu1 N1 C5 C4 -167.1(4) . . . . ?
N2 N1 C5 C6 179.0(5) . . . . ?
Cu1 N1 C5 C6 12.6(7) . . . . ?
C4 C5 C6 N3 175.3(7) . . . . ?
N1 C5 C6 N3 -4.2(9) . . . . ?
C5 C6 N3 C8 179.5(6) . . . . ?
C5 C6 N3 Cu1 -6.5(8) . . . . ?
N50 Cu1 N3 C6 -85.7(12) . . . . ?
N4 Cu1 N3 C6 166.9(5) . . . . ?
N1 Cu1 N3 C6 10.5(5) . . . . ?
N50 Cu1 N3 C8 88.3(11) . . . . ?
N4 Cu1 N3 C8 -19.1(5) . . . . ?
N1 Cu1 N3 C8 -175.5(6) . . . . ?
C6 N3 C8 C9 151.5(7) . . . . ?
Cu1 N3 C8 C9 -21.8(8) . . . . ?
N3 C8 C9 C10 66.8(8) . . . . ?
C8 C9 C10 C11 120.6(8) . . . . ?
C8 C9 C10 N4 -59.2(8) . . . . ?
N4 C10 C11 C12 1.8(12) . . . . ?
C9 C10 C11 C12 -178.0(7) . . . . ?
C10 C11 C12 C13 -1.2(12) . . . . ?
C11 C12 C13 C14 -0.2(11) . . . . ?
C12 C13 C14 N4 1.2(11) . . . . ?
C13 C14 N4 C10 -0.6(10) . . . . ?
C13 C14 N4 Cu1 173.7(5) . . . . ?
C11 C10 N4 C14 -0.9(10) . . . . ?
C9 C10 N4 C14 179.0(6) . . . . ?
C11 C10 N4 Cu1 -174.7(6) . . . . ?
C9 C10 N4 Cu1 5.1(9) . . . . ?
N50 Cu1 N4 C14 48.0(5) . . . . ?
N1 Cu1 N4 C14 -71.8(7) . . . . ?
N3 Cu1 N4 C14 -145.1(5) . . . . ?
N50 Cu1 N4 C10 -138.3(6) . . . . ?
N1 Cu1 N4 C10 101.8(7) . . . . ?
N3 Cu1 N4 C10 28.5(6) . . . . ?
N2 C3 C15 N5 -11.4(9) . . . . ?
C4 C3 C15 N5 171.7(7) . . . . ?
C3 C15 N5 C17 179.9(6) . . . . ?
C3 C15 N5 Cu2 0.8(8) . . . . ?
N60 Cu2 N5 C15 -59.2(15) . . . . ?
N2 Cu2 N5 C15 5.8(5) . . . . ?
N6 Cu2 N5 C15 -168.5(5) . . . . ?
O70 Cu2 N5 C15 101.9(5) . . . . ?
N60 Cu2 N5 C17 121.8(12) . . . . ?
N2 Cu2 N5 C17 -173.2(6) . . . . ?
N6 Cu2 N5 C17 12.4(5) . . . . ?
O70 Cu2 N5 C17 -77.2(5) . . . . ?
C15 N5 C17 C18 -147.9(6) . . . . ?
Cu2 N5 C17 C18 31.1(8) . . . . ?
N5 C17 C18 C19 -71.3(7) . . . . ?
C17 C18 C19 N6 54.1(9) . . . . ?
C17 C18 C19 C20 -124.9(6) . . . . ?
N6 C19 C20 C21 -0.3(10) . . . . ?
C18 C19 C20 C21 178.7(6) . . . . ?
C19 C20 C21 C22 -0.7(10) . . . . ?
C20 C21 C22 C23 -0.4(11) . . . . ?
C21 C22 C23 N6 2.5(10) . . . . ?
C20 C19 N6 C23 2.4(9) . . . . ?
C18 C19 N6 C23 -176.6(6) . . . . ?
C20 C19 N6 Cu2 -176.7(5) . . . . ?
C18 C19 N6 Cu2 4.3(8) . . . . ?
C22 C23 N6 C19 -3.5(9) . . . . ?
C22 C23 N6 Cu2 175.7(5) . . . . ?
N60 Cu2 N6 C19 157.0(5) . . . . ?
N5 Cu2 N6 C19 -32.6(5) . . . . ?
N2 Cu2 N6 C19 -64.9(14) . . . . ?
O70 Cu2 N6 C19 56.6(5) . . . . ?
N60 Cu2 N6 C23 -22.2(5) . . . . ?
N5 Cu2 N6 C23 148.2(4) . . . . ?
N2 Cu2 N6 C23 115.9(12) . . . . ?
O70 Cu2 N6 C23 -122.6(4) . . . . ?
N4 Cu1 N50 C50 91.3(13) . . . . ?
N1 Cu1 N50 C50 -110.0(13) . . . . ?
N3 Cu1 N50 C50 -16(2) . . . . ?
Cu1 N50 C50 S50 -175(10) . . . . ?
N5 Cu2 N60 C60 -45(3) . . . . ?
N2 Cu2 N60 C60 -109(2) . . . . ?
N6 Cu2 N60 C60 64(2) . . . . ?
O70 Cu2 N60 C60 154(2) . . . . ?
Cu2 N60 C60 S60 -123(11) . . . . ?
N60 Cu2 O70 C70 75.7(6) . . . . ?
N5 Cu2 O70 C70 -100.9(6) . . . . ?
N2 Cu2 O70 C70 -19.6(6) . . . . ?
N6 Cu2 O70 C70 169.3(6) . . . . ?
Cu2 O70 C70 N70 162.4(5) . . . . ?
O70 C70 N70 C72 0.9(11) . . . . ?
O70 C70 N70 C71 173.7(6) . . . . ?
